data_7230175
loop_
_publ_author_name
'Perju, Elena'
'Cuervo-Reyes, Eduardo'
'Shova, Sergiu'
'Opris, Dorina M.'

_publ_section_title
;
 Synthesis of novel cyclosiloxane monomers containing push--pull moieties
 and their anionic ring opening polymerization
;
_journal_issue 14
_journal_name_full 'RSC Advances'
_journal_page_first 7569
_journal_paper_doi 10.1039/C8RA00707A
_journal_volume 8
_journal_year 2018
_chemical_formula_moiety 'C17 H34 N2 O6 Si4'
_chemical_formula_sum 'C17 H34 N2 O6 Si4'
_chemical_formula_weight 474.82
_chemical_name_systematic
;
 ? 
;
_space_group_crystal_system triclinic
_space_group_IT_number 2
_space_group_name_Hall '-P 1'
_space_group_name_H-M_alt 'P -1'
_symmetry_space_group_name_Hall '-P 1'
_symmetry_space_group_name_H-M 'P -1'
_atom_sites_solution_hydrogens geom
_atom_sites_solution_primary dual
_atom_sites_solution_secondary difmap
_audit_creation_date 2017-12-14
_audit_creation_method
;
Olex2 1.2
(compiled 2017.08.10 svn.r3458 for OlexSys, GUI svn.r5381)
;
_audit_update_record
;
2017-12-14 deposited with the CCDC.
2018-02-12 downloaded from the CCDC.
;
_cell_angle_alpha 86.843(5)
_cell_angle_beta 87.831(6)
_cell_angle_gamma 84.815(6)
_cell_formula_units_Z 2
_cell_length_a 6.8337(6)
_cell_length_b 8.3901(5)
_cell_length_c 22.7542(15)
_cell_measurement_reflns_used 2290
_cell_measurement_temperature 200.00(10)
_cell_measurement_theta_max 26.1790
_cell_measurement_theta_min 1.7790
_cell_volume 1296.60(16)
_computing_cell_refinement 'CrysAlisPro 1.171.38.41 (Rigaku OD, 2015)'
_computing_data_collection 'CrysAlisPro 1.171.38.41 (Rigaku OD, 2015)'
_computing_data_reduction 'CrysAlisPro 1.171.38.41 (Rigaku OD, 2015)'
_computing_molecular_graphics 'Olex2 (Dolomanov et al., 2009)'
_computing_publication_material 'Olex2 (Dolomanov et al., 2009)'
_computing_structure_refinement 'ShelXL (Sheldrick, 2015)'
_computing_structure_solution 'ShelXT (Sheldrick, 2015)'
_diffrn_ambient_environment N~2~
_diffrn_ambient_temperature 200.00(10)
_diffrn_detector 'CCD plate'
_diffrn_detector_area_resol_mean 8.0797
_diffrn_detector_type Eos
_diffrn_measured_fraction_theta_full 0.999
_diffrn_measured_fraction_theta_max 0.999
_diffrn_measurement_details
;
List of Runs (angles in degrees, time in seconds):

  # Type    Start    End  Width  t~exp~   \w     \q     \k     \f   Frames
#--------------------------------------------------------------------------
  1  \w    -24.00  23.00   1.00   15.00    --  -15.76 -99.00  60.00   47
  2  \w     24.00  54.00   1.00   15.00    --   17.94 -99.00 -60.00   30
  3  \w    -30.00  51.00   1.00   15.00    --  -15.76  77.00   0.00   81
  4  \w     56.00  83.00   1.00   15.00    --   17.94 178.00-180.00   27
  5  \w    -86.00  13.00   1.00   15.00    --  -15.76 -19.00-150.00   99
  6  \w    -83.00  -2.00   1.00   15.00    --  -15.76 -57.00 150.00   81
;
_diffrn_measurement_device 'four-circle diffractometer'
_diffrn_measurement_device_type 'Xcalibur, Eos'
_diffrn_measurement_method '\w scans'
_diffrn_orient_matrix_type 'CrysAlisPro convention (1999,Acta A55,543-557)'
_diffrn_orient_matrix_UB_11 0.0008273000
_diffrn_orient_matrix_UB_12 0.0112489000
_diffrn_orient_matrix_UB_13 -0.0311298000
_diffrn_orient_matrix_UB_21 0.1032177000
_diffrn_orient_matrix_UB_22 0.0043848000
_diffrn_orient_matrix_UB_23 -0.0004284000
_diffrn_orient_matrix_UB_31 0.0148113000
_diffrn_orient_matrix_UB_32 -0.0841400000
_diffrn_orient_matrix_UB_33 -0.0025461000
_diffrn_radiation_monochromator graphite
_diffrn_radiation_probe x-ray
_diffrn_radiation_type MoK\a
_diffrn_radiation_wavelength 0.71073
_diffrn_reflns_av_R_equivalents 0.0388
_diffrn_reflns_av_unetI/netI 0.0891
_diffrn_reflns_limit_h_max 8
_diffrn_reflns_limit_h_min -7
_diffrn_reflns_limit_k_max 10
_diffrn_reflns_limit_k_min -10
_diffrn_reflns_limit_l_max 24
_diffrn_reflns_limit_l_min -28
_diffrn_reflns_number 9890
_diffrn_reflns_theta_full 26.37
_diffrn_reflns_theta_max 26.37
_diffrn_reflns_theta_min 2.44
_diffrn_source 'fine-focus sealed X-ray tube'
_diffrn_source_type 'Enhance (Mo) X-ray Source'
_exptl_absorpt_coefficient_mu 0.261
_exptl_absorpt_correction_T_max 1.00000
_exptl_absorpt_correction_T_min 0.97176
_exptl_absorpt_correction_type multi-scan
_exptl_absorpt_process_details
;
CrysAlisPro 1.171.38.41 (Rigaku Oxford Diffraction, 2015)
Empirical absorption correction using spherical harmonics,
 implemented in SCALE3 ABSPACK scaling algorithm.
;
_exptl_crystal_colour 'clear light yellow'
_exptl_crystal_colour_lustre clear
_exptl_crystal_colour_modifier light
_exptl_crystal_colour_primary yellow
_exptl_crystal_density_diffrn 1.216
_exptl_crystal_density_method 'not measured'
_exptl_crystal_description plate
_exptl_crystal_F_000 508
_exptl_crystal_size_max 0.4
_exptl_crystal_size_mid 0.3
_exptl_crystal_size_min 0.03
_refine_diff_density_max 0.380
_refine_diff_density_min -0.289
_refine_diff_density_rms 0.057
_refine_ls_extinction_method none
_refine_ls_goodness_of_fit_ref 1.089
_refine_ls_hydrogen_treatment constr
_refine_ls_matrix_type full
_refine_ls_number_parameters 270
_refine_ls_number_reflns 5307
_refine_ls_number_restraints 0
_refine_ls_restrained_S_all 1.089
_refine_ls_R_factor_all 0.1194
_refine_ls_R_factor_gt 0.0749
_refine_ls_shift/su_max 0.001
_refine_ls_shift/su_mean 0.000
_refine_ls_structure_factor_coef Fsqd
_refine_ls_weighting_details 'calc w=1/[\s^2^(Fo^2^)+(0.0449P)^2^+0.1982P] where P=(Fo^2^+2Fc^2^)/3'
_refine_ls_weighting_scheme calc
_refine_ls_wR_factor_gt 0.1282
_refine_ls_wR_factor_ref 0.1473
_reflns_number_gt 3542
_reflns_number_total 5307
_reflns_threshold_expression >2sigma(I)
_cod_data_source_file c8ra00707a2.cif
_cod_data_source_block shi_3282_elpe
_cod_database_code 7230175
_chemical_oxdiff_formula 'C20 H20 O6 N2 Si4'
_chemical_oxdiff_usercomment D4NO2
_reflns_odcompleteness_completeness 99.96
_reflns_odcompleteness_iscentric 1
_reflns_odcompleteness_theta 26.32
_olex2_refinement_description
;
1. Fixed Uiso
 At 1.2 times of:
  All C(H) groups, All C(H,H) groups
 At 1.5 times of:
  All C(H,H,H) groups
2.a Secondary CH2 refined with riding coordinates:
 C8(H8A,H8B), C9(H9A,H9B), C10(H10A,H10B)
2.b Aromatic/amide H refined with riding coordinates:
 C13(H13), C14(H14), C16(H16), C17(H17)
2.c Idealised Me refined as rotating group:
 C1(H1A,H1B,H1C), C2(H2A,H2B,H2C), C3(H3A,H3B,H3C), C4(H4A,H4B,H4C), C5(H5A,
 H5B,H5C), C6(H6A,H6B,H6C), C7(H7A,H7B,H7C), C11(H11A,H11B,H11C)
;
_olex2_submission_special_instructions 'No special instructions were received'
_oxdiff_exptl_absorpt_empirical_details
;
Empirical correction (ABSPACK) includes:
- Absorption correction using spherical harmonics
- Frame scaling
;
_oxdiff_exptl_absorpt_empirical_full_max 1.141
_oxdiff_exptl_absorpt_empirical_full_min 0.882

loop_
_space_group_symop_id
_space_group_symop_operation_xyz
1 'x, y, z'
2 '-x, -y, -z'

loop_
_atom_site_label
_atom_site_type_symbol
_atom_site_fract_x
_atom_site_fract_y
_atom_site_fract_z
_atom_site_U_iso_or_equiv
_atom_site_adp_type
_atom_site_occupancy
_atom_site_calc_flag
_atom_site_refinement_flags_posn
Si1 Si 0.31790(15) 0.58529(11) 0.24682(4) 0.0316(3) Uani 1 d .
Si2 Si 0.14149(17) 0.71370(11) 0.12581(4) 0.0399(3) Uani 1 d .
Si3 Si 0.04695(18) 0.36274(11) 0.09994(4) 0.0421(3) Uani 1 d .
Si4 Si 0.20069(17) 0.23717(11) 0.22483(4) 0.0365(3) Uani 1 d .
O1 O 0.2056(4) 0.6851(3) 0.19314(10) 0.0495(7) Uani 1 d .
O2 O 0.0736(5) 0.5506(3) 0.10224(12) 0.0814(12) Uani 1 d .
O3 O 0.0996(5) 0.2724(3) 0.16217(11) 0.0693(10) Uani 1 d .
O4 O 0.2628(4) 0.4019(3) 0.24863(10) 0.0513(8) Uani 1 d .
O5 O -0.7524(4) 1.3553(3) 0.41045(13) 0.0621(9) Uani 1 d .
O6 O -0.9535(4) 1.2061(3) 0.45747(13) 0.0648(9) Uani 1 d .
N1 N -0.2428(4) 0.6959(3) 0.41317(13) 0.0365(7) Uani 1 d .
N2 N -0.7959(5) 1.2239(4) 0.43143(13) 0.0430(8) Uani 1 d .
C1 C 0.5849(6) 0.5931(6) 0.2363(2) 0.0702(14) Uani 1 d .
H1A H 0.6511 0.5244 0.2659 0.105 Uiso 1 calc GR
H1B H 0.6173 0.7011 0.2397 0.105 Uiso 1 calc GR
H1C H 0.6257 0.5578 0.1980 0.105 Uiso 1 calc GR
C2 C -0.0667(7) 0.8672(5) 0.1235(2) 0.0689(14) Uani 1 d .
H2A H -0.1767 0.8280 0.1455 0.103 Uiso 1 calc GR
H2B H -0.1019 0.8917 0.0833 0.103 Uiso 1 calc GR
H2C H -0.0306 0.9622 0.1404 0.103 Uiso 1 calc GR
C3 C 0.3510(7) 0.7768(6) 0.08013(19) 0.0796(16) Uani 1 d .
H3A H 0.3973 0.8701 0.0957 0.119 Uiso 1 calc GR
H3B H 0.3104 0.8016 0.0405 0.119 Uiso 1 calc GR
H3C H 0.4548 0.6917 0.0803 0.119 Uiso 1 calc GR
C4 C -0.2106(7) 0.3392(5) 0.0863(2) 0.0786(16) Uani 1 d .
H4A H -0.2266 0.2282 0.0816 0.118 Uiso 1 calc GR
H4B H -0.2488 0.4007 0.0511 0.118 Uiso 1 calc GR
H4C H -0.2916 0.3765 0.1190 0.118 Uiso 1 calc GR
C5 C 0.2078(8) 0.2758(6) 0.0416(2) 0.0806(15) Uani 1 d .
H5A H 0.3410 0.2972 0.0477 0.121 Uiso 1 calc GR
H5B H 0.1674 0.3226 0.0041 0.121 Uiso 1 calc GR
H5C H 0.1992 0.1621 0.0425 0.121 Uiso 1 calc GR
C6 C 0.4201(7) 0.0964(5) 0.2170(2) 0.0721(15) Uani 1 d .
H6A H 0.5137 0.1431 0.1903 0.108 Uiso 1 calc GR
H6B H 0.3841 -0.0011 0.2018 0.108 Uiso 1 calc GR
H6C H 0.4775 0.0734 0.2547 0.108 Uiso 1 calc GR
C7 C 0.0186(7) 0.1543(5) 0.27632(18) 0.0675(13) Uani 1 d .
H7A H 0.0778 0.1255 0.3135 0.101 Uiso 1 calc GR
H7B H -0.0268 0.0608 0.2606 0.101 Uiso 1 calc GR
H7C H -0.0905 0.2330 0.2819 0.101 Uiso 1 calc GR
C8 C 0.2307(5) 0.6736(4) 0.31649(14) 0.0303(8) Uani 1 d .
H8A H 0.3070 0.6204 0.3481 0.036 Uiso 1 calc R
H8B H 0.2568 0.7855 0.3143 0.036 Uiso 1 calc R
C9 C 0.0129(5) 0.6634(4) 0.33236(14) 0.0337(9) Uani 1 d .
H9A H -0.0652 0.7328 0.3050 0.040 Uiso 1 calc R
H9B H -0.0198 0.5545 0.3285 0.040 Uiso 1 calc R
C10 C -0.0388(5) 0.7121(4) 0.39462(14) 0.0339(9) Uani 1 d .
H10A H 0.0460 0.6470 0.4215 0.041 Uiso 1 calc R
H10B H -0.0119 0.8229 0.3976 0.041 Uiso 1 calc R
C11 C -0.2832(6) 0.5392(4) 0.43915(17) 0.0472(10) Uani 1 d .
H11A H -0.2889 0.5425 0.4813 0.071 Uiso 1 calc GR
H11B H -0.1806 0.4604 0.4274 0.071 Uiso 1 calc GR
H11C H -0.4068 0.5114 0.4259 0.071 Uiso 1 calc GR
C12 C -0.3794(5) 0.8242(4) 0.41669(14) 0.0276(8) Uani 1 d .
C13 C -0.3480(5) 0.9718(4) 0.38763(14) 0.0344(9) Uani 1 d .
H13 H -0.2334 0.9820 0.3649 0.041 Uiso 1 calc R
C14 C -0.4836(5) 1.1010(4) 0.39227(14) 0.0369(9) Uani 1 d .
H14 H -0.4603 1.1984 0.3730 0.044 Uiso 1 calc R
C15 C -0.6551(5) 1.0870(4) 0.42550(14) 0.0299(8) Uani 1 d .
C16 C -0.6904(5) 0.9426(4) 0.45453(14) 0.0307(8) Uani 1 d .
H16 H -0.8059 0.9338 0.4770 0.037 Uiso 1 calc R
C17 C -0.5555(5) 0.8131(4) 0.45014(14) 0.0300(8) Uani 1 d .
H17 H -0.5804 0.7162 0.4695 0.036 Uiso 1 calc R

loop_
_atom_site_aniso_label
_atom_site_aniso_U_11
_atom_site_aniso_U_22
_atom_site_aniso_U_33
_atom_site_aniso_U_23
_atom_site_aniso_U_13
_atom_site_aniso_U_12
Si1 0.0396(7) 0.0317(5) 0.0250(5) -0.0056(4) -0.0028(4) -0.0087(4)
Si2 0.0659(8) 0.0277(5) 0.0281(6) 0.0017(4) -0.0105(5) -0.0138(5)
Si3 0.0723(9) 0.0276(5) 0.0290(6) -0.0012(4) -0.0160(5) -0.0120(5)
Si4 0.0581(8) 0.0272(5) 0.0258(5) 0.0017(4) -0.0069(5) -0.0117(5)
O1 0.083(2) 0.0401(14) 0.0281(14) 0.0014(11) -0.0126(14) -0.0148(14)
O2 0.162(4) 0.0308(15) 0.058(2) 0.0028(14) -0.054(2) -0.0258(18)
O3 0.128(3) 0.0459(16) 0.0402(16) 0.0094(13) -0.0357(18) -0.0336(17)
O4 0.089(2) 0.0305(14) 0.0367(15) -0.0073(12) -0.0140(15) -0.0107(14)
O5 0.068(2) 0.0368(16) 0.076(2) 0.0104(15) 0.0154(17) 0.0068(15)
O6 0.046(2) 0.0573(19) 0.085(2) 0.0054(16) 0.0225(17) 0.0139(15)
N1 0.0277(18) 0.0321(16) 0.0489(19) 0.0045(14) 0.0031(15) -0.0040(13)
N2 0.047(2) 0.040(2) 0.0400(19) -0.0017(16) 0.0010(17) 0.0052(17)
C1 0.050(3) 0.095(4) 0.070(3) -0.033(3) 0.009(2) -0.015(3)
C2 0.069(3) 0.061(3) 0.078(3) 0.002(2) -0.019(3) -0.007(2)
C3 0.098(4) 0.090(4) 0.050(3) -0.003(3) 0.021(3) -0.013(3)
C4 0.074(4) 0.069(3) 0.095(4) -0.016(3) -0.018(3) -0.005(3)
C5 0.092(4) 0.083(3) 0.066(3) -0.006(3) 0.013(3) -0.012(3)
C6 0.089(4) 0.048(3) 0.077(3) -0.012(2) 0.014(3) 0.002(3)
C7 0.075(4) 0.072(3) 0.057(3) 0.011(2) 0.000(3) -0.027(3)
C8 0.036(2) 0.0306(18) 0.0254(18) -0.0029(15) -0.0032(16) -0.0084(15)
C9 0.033(2) 0.0328(19) 0.036(2) -0.0037(16) -0.0061(17) -0.0038(16)
C10 0.028(2) 0.037(2) 0.036(2) -0.0037(16) -0.0018(16) -0.0001(16)
C11 0.043(3) 0.033(2) 0.063(3) 0.0042(19) 0.005(2) 0.0022(18)
C12 0.029(2) 0.0292(18) 0.0252(18) -0.0043(15) -0.0025(15) -0.0064(15)
C13 0.035(2) 0.034(2) 0.033(2) 0.0024(16) 0.0138(16) -0.0093(16)
C14 0.052(3) 0.0259(18) 0.032(2) 0.0047(15) 0.0036(18) -0.0065(17)
C15 0.031(2) 0.034(2) 0.0251(18) -0.0013(15) -0.0019(15) -0.0010(16)
C16 0.027(2) 0.038(2) 0.0278(19) -0.0040(16) 0.0000(15) -0.0084(16)
C17 0.032(2) 0.0291(18) 0.0288(19) 0.0034(15) -0.0025(16) -0.0068(16)

loop_
_atom_type_symbol
_atom_type_description
_atom_type_scat_dispersion_real
_atom_type_scat_dispersion_imag
_atom_type_scat_source
C C 0.0033 0.0016 'International Tables Vol C Tables 4.2.6.8 and 6.1.1.4'
H H 0.0000 0.0000 'International Tables Vol C Tables 4.2.6.8 and 6.1.1.4'
N N 0.0061 0.0033 'International Tables Vol C Tables 4.2.6.8 and 6.1.1.4'
O O 0.0106 0.0060 'International Tables Vol C Tables 4.2.6.8 and 6.1.1.4'
Si Si 0.0817 0.0704 'International Tables Vol C Tables 4.2.6.8 and 6.1.1.4'

loop_
_geom_angle_atom_site_label_1
_geom_angle_atom_site_label_2
_geom_angle_atom_site_label_3
_geom_angle
O1 Si1 C1 109.90(19)
O1 Si1 C8 108.57(14)
O4 Si1 O1 108.95(14)
O4 Si1 C1 110.25(18)
O4 Si1 C8 108.59(15)
C1 Si1 C8 110.53(17)
O1 Si2 C2 107.91(17)
O1 Si2 C3 109.32(19)
O2 Si2 O1 109.98(14)
O2 Si2 C2 108.9(2)
O2 Si2 C3 109.3(2)
C2 Si2 C3 111.3(2)
O2 Si3 C4 108.55(19)
O2 Si3 C5 109.8(2)
O3 Si3 O2 110.05(14)
O3 Si3 C4 108.1(2)
O3 Si3 C5 109.7(2)
C4 Si3 C5 110.6(2)
O3 Si4 O4 109.59(13)
O3 Si4 C6 109.88(19)
O3 Si4 C7 107.71(19)
O4 Si4 C6 109.25(19)
O4 Si4 C7 109.30(17)
C7 Si4 C6 111.1(2)
Si2 O1 Si1 153.73(16)
Si3 O2 Si2 158.94(19)
Si3 O3 Si4 158.8(2)
Si4 O4 Si1 158.64(17)
C11 N1 C10 115.4(3)
C12 N1 C10 122.6(3)
C12 N1 C11 120.8(3)
O5 N2 C15 118.5(3)
O6 N2 O5 122.5(3)
O6 N2 C15 119.0(3)
Si1 C1 H1A 109.5
Si1 C1 H1B 109.5
Si1 C1 H1C 109.5
H1A C1 H1B 109.5
H1A C1 H1C 109.5
H1B C1 H1C 109.5
Si2 C2 H2A 109.5
Si2 C2 H2B 109.5
Si2 C2 H2C 109.5
H2A C2 H2B 109.5
H2A C2 H2C 109.5
H2B C2 H2C 109.5
Si2 C3 H3A 109.5
Si2 C3 H3B 109.5
Si2 C3 H3C 109.5
H3A C3 H3B 109.5
H3A C3 H3C 109.5
H3B C3 H3C 109.5
Si3 C4 H4A 109.5
Si3 C4 H4B 109.5
Si3 C4 H4C 109.5
H4A C4 H4B 109.5
H4A C4 H4C 109.5
H4B C4 H4C 109.5
Si3 C5 H5A 109.5
Si3 C5 H5B 109.5
Si3 C5 H5C 109.5
H5A C5 H5B 109.5
H5A C5 H5C 109.5
H5B C5 H5C 109.5
Si4 C6 H6A 109.5
Si4 C6 H6B 109.5
Si4 C6 H6C 109.5
H6A C6 H6B 109.5
H6A C6 H6C 109.5
H6B C6 H6C 109.5
Si4 C7 H7A 109.5
Si4 C7 H7B 109.5
Si4 C7 H7C 109.5
H7A C7 H7B 109.5
H7A C7 H7C 109.5
H7B C7 H7C 109.5
Si1 C8 H8A 108.4
Si1 C8 H8B 108.4
H8A C8 H8B 107.5
C9 C8 Si1 115.5(2)
C9 C8 H8A 108.4
C9 C8 H8B 108.4
C8 C9 H9A 109.2
C8 C9 H9B 109.2
H9A C9 H9B 107.9
C10 C9 C8 112.0(3)
C10 C9 H9A 109.2
C10 C9 H9B 109.2
N1 C10 C9 114.2(3)
N1 C10 H10A 108.7
N1 C10 H10B 108.7
C9 C10 H10A 108.7
C9 C10 H10B 108.7
H10A C10 H10B 107.6
N1 C11 H11A 109.5
N1 C11 H11B 109.5
N1 C11 H11C 109.5
H11A C11 H11B 109.5
H11A C11 H11C 109.5
H11B C11 H11C 109.5
N1 C12 C13 121.1(3)
N1 C12 C17 121.1(3)
C13 C12 C17 117.9(3)
C12 C13 H13 119.6
C14 C13 C12 120.9(3)
C14 C13 H13 119.6
C13 C14 H14 119.9
C13 C14 C15 120.1(3)
C15 C14 H14 119.9
C14 C15 N2 120.1(3)
C14 C15 C16 120.3(3)
C16 C15 N2 119.5(3)
C15 C16 H16 120.1
C17 C16 C15 119.9(3)
C17 C16 H16 120.1
C12 C17 H17 119.5
C16 C17 C12 121.0(3)
C16 C17 H17 119.5

loop_
_geom_bond_atom_site_label_1
_geom_bond_atom_site_label_2
_geom_bond_distance
Si1 O1 1.620(2)
Si1 O4 1.615(3)
Si1 C1 1.838(4)
Si1 C8 1.843(3)
Si2 O1 1.609(2)
Si2 O2 1.609(3)
Si2 C2 1.831(4)
Si2 C3 1.837(5)
Si3 O2 1.607(3)
Si3 O3 1.606(3)
Si3 C4 1.829(5)
Si3 C5 1.831(4)
Si4 O3 1.609(3)
Si4 O4 1.609(2)
Si4 C6 1.833(4)
Si4 C7 1.833(4)
O5 N2 1.234(4)
O6 N2 1.227(4)
N1 C10 1.457(4)
N1 C11 1.457(4)
N1 C12 1.363(4)
N2 C15 1.439(4)
C1 H1A 0.9600
C1 H1B 0.9600
C1 H1C 0.9600
C2 H2A 0.9600
C2 H2B 0.9600
C2 H2C 0.9600
C3 H3A 0.9600
C3 H3B 0.9600
C3 H3C 0.9600
C4 H4A 0.9600
C4 H4B 0.9600
C4 H4C 0.9600
C5 H5A 0.9600
C5 H5B 0.9600
C5 H5C 0.9600
C6 H6A 0.9600
C6 H6B 0.9600
C6 H6C 0.9600
C7 H7A 0.9600
C7 H7B 0.9600
C7 H7C 0.9600
C8 H8A 0.9700
C8 H8B 0.9700
C8 C9 1.527(5)
C9 H9A 0.9700
C9 H9B 0.9700
C9 C10 1.516(4)
C10 H10A 0.9700
C10 H10B 0.9700
C11 H11A 0.9600
C11 H11B 0.9600
C11 H11C 0.9600
C12 C13 1.402(4)
C12 C17 1.407(4)
C13 H13 0.9300
C13 C14 1.367(4)
C14 H14 0.9300
C14 C15 1.381(5)
C15 C16 1.383(4)
C16 H16 0.9300
C16 C17 1.365(4)
C17 H17 0.9300

loop_
_geom_torsion_atom_site_label_1
_geom_torsion_atom_site_label_2
_geom_torsion_atom_site_label_3
_geom_torsion_atom_site_label_4
_geom_torsion
Si1 C8 C9 C10 170.1(2)
O1 Si1 O4 Si4 29.0(6)
O1 Si1 C8 C9 63.6(3)
O1 Si2 O2 Si3 -15.7(8)
O2 Si2 O1 Si1 44.8(5)
O2 Si3 O3 Si4 -26.4(7)
O3 Si3 O2 Si2 14.3(8)
O3 Si4 O4 Si1 -19.9(6)
O4 Si1 O1 Si2 -50.4(5)
O4 Si1 C8 C9 -54.8(3)
O4 Si4 O3 Si3 24.3(7)
O5 N2 C15 C14 -5.9(5)
O5 N2 C15 C16 172.4(3)
O6 N2 C15 C14 174.6(3)
O6 N2 C15 C16 -7.0(5)
N1 C12 C13 C14 -178.6(3)
N1 C12 C17 C16 178.7(3)
N2 C15 C16 C17 -178.6(3)
C1 Si1 O1 Si2 70.5(5)
C1 Si1 O4 Si4 -91.7(6)
C1 Si1 C8 C9 -175.8(3)
C2 Si2 O1 Si1 163.5(4)
C2 Si2 O2 Si3 -133.8(7)
C3 Si2 O1 Si1 -75.3(5)
C3 Si2 O2 Si3 104.4(7)
C4 Si3 O2 Si2 132.4(7)
C4 Si3 O3 Si4 -144.8(6)
C5 Si3 O2 Si2 -106.6(7)
C5 Si3 O3 Si4 94.5(6)
C6 Si4 O3 Si3 -95.8(6)
C6 Si4 O4 Si1 100.5(6)
C7 Si4 O3 Si3 143.1(6)
C7 Si4 O4 Si1 -137.8(5)
C8 Si1 O1 Si2 -168.5(4)
C8 Si1 O4 Si4 147.1(5)
C8 C9 C10 N1 -176.7(3)
C10 N1 C12 C13 18.0(5)
C10 N1 C12 C17 -161.2(3)
C11 N1 C10 C9 87.7(4)
C11 N1 C12 C13 -174.6(3)
C11 N1 C12 C17 6.1(5)
C12 N1 C10 C9 -104.3(4)
C12 C13 C14 C15 -0.5(5)
C13 C12 C17 C16 -0.6(5)
C13 C14 C15 N2 178.6(3)
C13 C14 C15 C16 0.3(5)
C14 C15 C16 C17 -0.3(5)
C15 C16 C17 C12 0.4(5)
C17 C12 C13 C14 0.7(5)
